data_4072418
loop_
_publ_author_name
'Tan, Runyu'
'Jia, Peng'
'Rao, Yingli'
'Jia, Wenli'
'Hadzovic, Alen'
'Yu, Qing'
'Li, Xia'
'Song, Datong'

_publ_section_title
;
 Diplatinum Complexes Supported by Novel Tetradentate Ligands with
 Quinoline Functionalities for Tandem C&#x2212;Cl Activation and
 Dearomatization
;
_journal_issue 24
_journal_name_full Organometallics
_journal_page_first 6614
_journal_paper_doi 10.1021/om800893r
_journal_volume 27
_journal_year 2008
_chemical_formula_sum 'C48 H26 Cl4 F12 N4 O4'
_chemical_formula_weight 1092.53
_chemical_name_systematic
; 
 ? 
;
_space_group_IT_number 2
_symmetry_cell_setting triclinic
_symmetry_space_group_name_Hall '-P 1'
_symmetry_space_group_name_H-M 'P -1'
_atom_sites_solution_hydrogens geom
_atom_sites_solution_primary direct
_atom_sites_solution_secondary difmap
_audit_creation_method SHELXL-97
_cell_angle_alpha 91.364(2)
_cell_angle_beta 97.888(3)
_cell_angle_gamma 103.432(3)
_cell_formula_units_Z 2
_cell_length_a 11.0134(4)
_cell_length_b 12.9399(7)
_cell_length_c 17.9995(8)
_cell_measurement_reflns_used 25236
_cell_measurement_temperature 150(2)
_cell_measurement_theta_max 27.51
_cell_measurement_theta_min 3.04
_cell_volume 2467.2(2)
_computing_structure_refinement 'SHELXL-97 (Sheldrick, 1997)'
_computing_structure_solution 'SHELXS-97 (Sheldrick, 1990)'
_diffrn_ambient_temperature 150(2)
_diffrn_measured_fraction_theta_full 0.981
_diffrn_measured_fraction_theta_max 0.981
_diffrn_radiation_monochromator graphite
_diffrn_radiation_source 'fine-focus sealed tube'
_diffrn_radiation_type MoK\a
_diffrn_radiation_wavelength 0.71073
_diffrn_reflns_av_R_equivalents 0.0636
_diffrn_reflns_av_sigmaI/netI 0.1011
_diffrn_reflns_limit_h_max 14
_diffrn_reflns_limit_h_min -14
_diffrn_reflns_limit_k_max 16
_diffrn_reflns_limit_k_min -16
_diffrn_reflns_limit_l_max 23
_diffrn_reflns_limit_l_min -22
_diffrn_reflns_number 25236
_diffrn_reflns_theta_full 27.51
_diffrn_reflns_theta_max 27.51
_diffrn_reflns_theta_min 3.04
_exptl_absorpt_coefficient_mu 0.333
_exptl_absorpt_correction_T_max 0.974
_exptl_absorpt_correction_T_min 0.914
_exptl_absorpt_correction_type multi-scan
_exptl_absorpt_process_details
;
multi-scan from symmetry-related measurements 
 Sortav (Blessing 1995)
;
_exptl_crystal_colour colorless
_exptl_crystal_density_diffrn 1.471
_exptl_crystal_density_method 'not measured'
_exptl_crystal_description block
_exptl_crystal_F_000 1100
_exptl_crystal_size_max 0.20
_exptl_crystal_size_mid 0.18
_exptl_crystal_size_min 0.12
_refine_diff_density_max 0.508
_refine_diff_density_min -0.548
_refine_diff_density_rms 0.082
_refine_ls_extinction_method none
_refine_ls_goodness_of_fit_ref 1.074
_refine_ls_hydrogen_treatment constr
_refine_ls_matrix_type full
_refine_ls_number_parameters 649
_refine_ls_number_reflns 11145
_refine_ls_number_restraints 0
_refine_ls_restrained_S_all 1.074
_refine_ls_R_factor_all 0.1556
_refine_ls_R_factor_gt 0.0813
_refine_ls_shift/su_max 0.000
_refine_ls_shift/su_mean 0.000
_refine_ls_structure_factor_coef Fsqd
_refine_ls_weighting_details 'calc w=1/[\s^2^(Fo^2^)+(0.0803P)^2^+1.4570P] where P=(Fo^2^+2Fc^2^)/3'
_refine_ls_weighting_scheme calc
_refine_ls_wR_factor_gt 0.1921
_refine_ls_wR_factor_ref 0.2150
_reflns_number_gt 5360
_reflns_number_total 11145
_reflns_threshold_expression >2sigma(I)
_cod_data_source_file om800893r_si_001.cif
_cod_data_source_block 3c
_cod_original_cell_volume 2467.25(19)
_cod_original_sg_symbol_H-M P-1
_cod_database_code 4072418

loop_
_symmetry_equiv_pos_as_xyz
'x, y, z'
'-x, -y, -z'

loop_
_atom_site_label
_atom_site_type_symbol
_atom_site_fract_x
_atom_site_fract_y
_atom_site_fract_z
_atom_site_U_iso_or_equiv
_atom_site_adp_type
_atom_site_occupancy
_atom_site_symmetry_multiplicity
_atom_site_calc_flag
_atom_site_refinement_flags
F1 F -0.1743(2) 0.2132(2) 0.31541(15) 0.0641(7) Uani 1 1 d .
F2 F -0.1287(2) 0.3015(2) 0.21886(14) 0.0657(8) Uani 1 1 d .
F3 F -0.0990(2) 0.1426(2) 0.22905(15) 0.0654(8) Uani 1 1 d .
F4 F 0.6117(3) 1.1004(2) 0.44097(19) 0.0830(9) Uani 1 1 d .
F5 F 0.6833(3) 0.9617(3) 0.4478(2) 0.1093(14) Uani 1 1 d .
F6 F 0.6433(4) 1.0220(3) 0.3428(2) 0.1193(15) Uani 1 1 d .
F7 F 1.2950(3) -0.4536(2) -0.12148(16) 0.0836(10) Uani 1 1 d .
F8 F 1.1990(3) -0.4134(2) -0.0331(2) 0.0886(10) Uani 1 1 d .
F9 F 1.3942(3) -0.4107(2) -0.01039(17) 0.0740(8) Uani 1 1 d .
F10 F 1.0231(3) -0.0336(3) -0.36241(19) 0.0988(11) Uani 1 1 d .
F11 F 0.9159(4) 0.0497(3) -0.43411(17) 0.0965(11) Uani 1 1 d .
F12 F 0.8572(3) -0.1177(3) -0.43809(15) 0.0842(10) Uani 1 1 d .
O1 O 0.0267(3) 0.2689(2) 0.29955(16) 0.0517(8) Uani 1 1 d .
O2 O 0.4850(3) 0.9499(2) 0.40238(18) 0.0554(8) Uani 1 1 d .
O3 O 1.3359(3) -0.2897(2) -0.08156(15) 0.0494(7) Uani 1 1 d .
O4 O 0.8298(3) -0.0328(3) -0.34032(16) 0.0564(8) Uani 1 1 d .
N1 N 0.2161(3) 0.6333(3) 0.48914(16) 0.0390(8) Uani 1 1 d .
N2 N 0.4017(3) 0.5299(3) 0.29577(18) 0.0436(8) Uani 1 1 d .
N3 N 1.3333(3) 0.0530(3) 0.10871(17) 0.0389(8) Uani 1 1 d .
N4 N 0.9755(3) 0.2563(3) -0.09160(19) 0.0430(8) Uani 1 1 d .
C1 C 0.1441(4) 0.6990(4) 0.5006(2) 0.0467(11) Uani 1 1 d .
H1A H 0.1796 0.7598 0.5340 0.056 Uiso 1 1 calc R
C2 C 0.0175(4) 0.6844(4) 0.4662(2) 0.0466(11) Uani 1 1 d .
H2A H -0.0295 0.7352 0.4751 0.056 Uiso 1 1 calc R
C3 C -0.0358(4) 0.5962(4) 0.4201(2) 0.0462(11) Uani 1 1 d .
H3A H -0.1218 0.5833 0.3980 0.055 Uiso 1 1 calc R
C4 C 0.0376(4) 0.5236(3) 0.4052(2) 0.0370(9) Uani 1 1 d .
C5 C -0.0133(4) 0.4315(3) 0.3569(2) 0.0378(9) Uani 1 1 d .
H5A H -0.0979 0.4168 0.3323 0.045 Uiso 1 1 calc R
C6 C 0.0621(4) 0.3646(3) 0.3468(2) 0.0421(10) Uani 1 1 d .
C7 C 0.1875(3) 0.3846(3) 0.3809(2) 0.0371(9) Uani 1 1 d .
H7A H 0.2367 0.3356 0.3717 0.045 Uiso 1 1 calc R
C8 C 0.2410(3) 0.4738(3) 0.42737(19) 0.0321(8) Uani 1 1 d .
C9 C 0.1652(3) 0.5459(3) 0.44110(19) 0.0324(9) Uani 1 1 d .
C10 C -0.0922(4) 0.2326(4) 0.2672(3) 0.0545(12) Uani 1 1 d .
C11 C 0.3717(4) 0.5060(4) 0.2229(2) 0.0515(12) Uani 1 1 d .
H11A H 0.3619 0.4342 0.2055 0.062 Uiso 1 1 calc R
C12 C 0.3533(5) 0.5805(5) 0.1691(2) 0.0657(15) Uani 1 1 d .
H12A H 0.3302 0.5586 0.1173 0.079 Uiso 1 1 calc R
C13 C 0.3688(4) 0.6832(5) 0.1922(3) 0.0629(14) Uani 1 1 d .
H13A H 0.3579 0.7346 0.1566 0.075 Uiso 1 1 calc R
C14 C 0.4015(4) 0.7141(4) 0.2697(2) 0.0457(11) Uani 1 1 d .
C15 C 0.4261(4) 0.8212(4) 0.2980(2) 0.0491(11) Uani 1 1 d .
H15A H 0.4171 0.8761 0.2651 0.059 Uiso 1 1 calc R
C16 C 0.4625(4) 0.8438(3) 0.3724(2) 0.0438(10) Uani 1 1 d .
C17 C 0.4751(4) 0.7657(3) 0.4238(2) 0.0409(10) Uani 1 1 d .
H17A H 0.5002 0.7854 0.4758 0.049 Uiso 1 1 calc R
C18 C 0.4512(3) 0.6609(3) 0.3988(2) 0.0337(9) Uani 1 1 d .
C19 C 0.4161(3) 0.6338(3) 0.3197(2) 0.0380(9) Uani 1 1 d .
C20 C 0.6055(5) 1.0071(4) 0.4079(3) 0.0650(14) Uani 1 1 d .
C21 C 0.4057(3) 0.4143(3) 0.51238(18) 0.0319(8) Uani 1 1 d .
H21A H 0.3408 0.3550 0.5207 0.038 Uiso 1 1 calc R
C22 C 0.3760(3) 0.4902(3) 0.46436(19) 0.0308(8) Uani 1 1 d .
C23 C 0.4717(3) 0.5773(3) 0.45129(19) 0.0335(9) Uani 1 1 d .
C24 C 1.4378(4) 0.0978(4) 0.1555(2) 0.0479(11) Uani 1 1 d .
H24A H 1.4381 0.1601 0.1847 0.057 Uiso 1 1 calc R
C25 C 1.5468(4) 0.0594(4) 0.1646(2) 0.0509(12) Uani 1 1 d .
H25A H 1.6169 0.0927 0.2009 0.061 Uiso 1 1 calc R
C26 C 1.5517(4) -0.0253(4) 0.1214(2) 0.0457(11) Uani 1 1 d .
H26A H 1.6270 -0.0500 0.1251 0.055 Uiso 1 1 calc R
C27 C 1.4423(3) -0.0784(3) 0.0696(2) 0.0378(9) Uani 1 1 d .
C28 C 1.4421(4) -0.1665(3) 0.0217(2) 0.0419(10) Uani 1 1 d .
H28A H 1.5141 -0.1955 0.0236 0.050 Uiso 1 1 calc R
C29 C 1.3359(4) -0.2083(3) -0.0272(2) 0.0398(9) Uani 1 1 d .
C30 C 1.2264(4) -0.1704(3) -0.0305(2) 0.0362(9) Uani 1 1 d .
H30A H 1.1537 -0.2039 -0.0649 0.043 Uiso 1 1 calc R
C31 C 1.2230(3) -0.0856(3) 0.0152(2) 0.0350(9) Uani 1 1 d .
C32 C 1.3352(4) -0.0360(3) 0.0670(2) 0.0375(9) Uani 1 1 d .
C33 C 1.3068(5) -0.3892(4) -0.0619(3) 0.0607(13) Uani 1 1 d .
C34 C 0.9874(4) 0.3582(4) -0.1016(3) 0.0533(12) Uani 1 1 d .
H34A H 1.0153 0.4059 -0.0585 0.064 Uiso 1 1 calc R
C35 C 0.9626(5) 0.4017(4) -0.1702(3) 0.0619(13) Uani 1 1 d .
H35A H 0.9720 0.4763 -0.1729 0.074 Uiso 1 1 calc R
C36 C 0.9240(4) 0.3351(4) -0.2344(3) 0.0575(13) Uani 1 1 d .
H36A H 0.9071 0.3629 -0.2821 0.069 Uiso 1 1 calc R
C37 C 0.9104(4) 0.2238(3) -0.2272(2) 0.0443(10) Uani 1 1 d .
C38 C 0.8747(4) 0.1512(4) -0.2899(2) 0.0499(11) Uani 1 1 d .
H38A H 0.8547 0.1748 -0.3386 0.060 Uiso 1 1 calc R
C39 C 0.8691(4) 0.0476(4) -0.2798(2) 0.0468(11) Uani 1 1 d .
C40 C 0.8934(4) 0.0092(3) -0.2085(2) 0.0409(10) Uani 1 1 d .
H40A H 0.8871 -0.0648 -0.2037 0.049 Uiso 1 1 calc R
C41 C 0.9262(3) 0.0771(3) -0.1457(2) 0.0349(9) Uani 1 1 d .
C42 C 0.9364(3) 0.1882(3) -0.1547(2) 0.0378(9) Uani 1 1 d .
C43 C 0.9041(6) -0.0311(5) -0.3934(3) 0.0700(15) Uani 1 1 d .
C44 C 1.1072(3) -0.0433(3) 0.0099(2) 0.0330(9) Uani 1 1 d .
C45 C 1.0649(3) -0.0065(3) -0.0589(2) 0.0339(9) Uani 1 1 d .
H45A H 1.1096 -0.0113 -0.0999 0.041 Uiso 1 1 calc R
C46 C 0.9595(3) 0.0369(3) -0.0699(2) 0.0335(9) Uani 1 1 d .
C47 C 0.5427(4) 0.3430(4) 0.3575(2) 0.0525(11) Uani 1 1 d .
H47A H 0.5063 0.4049 0.3650 0.063 Uiso 1 1 calc R
H47B H 0.6045 0.3405 0.4025 0.063 Uiso 1 1 calc R
C48 C 0.8182(4) -0.2416(4) -0.0577(2) 0.0516(11) Uani 1 1 d .
H48A H 0.8006 -0.1725 -0.0720 0.062 Uiso 1 1 calc R
H48B H 0.8795 -0.2288 -0.0108 0.062 Uiso 1 1 calc R
Cl1 Cl 0.42107(12) 0.22490(10) 0.34740(7) 0.0656(4) Uani 1 1 d .
Cl2 Cl 0.62013(12) 0.35909(13) 0.27818(7) 0.0731(4) Uani 1 1 d .
Cl3 Cl 0.67731(13) -0.33004(11) -0.04206(8) 0.0741(4) Uani 1 1 d .
Cl4 Cl 0.88340(14) -0.29471(14) -0.12954(10) 0.0974(6) Uani 1 1 d .

loop_
_atom_site_aniso_label
_atom_site_aniso_U_11
_atom_site_aniso_U_22
_atom_site_aniso_U_33
_atom_site_aniso_U_23
_atom_site_aniso_U_13
_atom_site_aniso_U_12
F1 0.0550(15) 0.0609(19) 0.0689(17) -0.0120(14) 0.0189(13) -0.0056(13)
F2 0.0638(16) 0.088(2) 0.0435(14) -0.0022(14) -0.0040(12) 0.0230(15)
F3 0.0526(15) 0.0653(19) 0.0678(17) -0.0318(15) -0.0045(13) 0.0044(13)
F4 0.100(2) 0.0346(17) 0.104(2) -0.0030(16) 0.0051(18) 0.0013(15)
F5 0.086(2) 0.056(2) 0.162(3) -0.003(2) -0.042(2) 0.0041(18)
F6 0.136(3) 0.088(3) 0.103(3) -0.011(2) 0.049(2) -0.052(2)
F7 0.139(3) 0.0529(19) 0.0643(18) -0.0146(15) 0.0259(18) 0.0294(18)
F8 0.081(2) 0.0500(19) 0.132(3) -0.0170(18) 0.052(2) -0.0090(15)
F9 0.093(2) 0.0552(19) 0.0776(19) 0.0210(15) 0.0132(17) 0.0237(16)
F10 0.087(2) 0.127(3) 0.085(2) -0.015(2) 0.0068(19) 0.036(2)
F11 0.172(4) 0.064(2) 0.0529(17) 0.0077(16) 0.033(2) 0.018(2)
F12 0.134(3) 0.069(2) 0.0433(15) -0.0097(15) 0.0106(16) 0.0129(19)
O1 0.0418(16) 0.051(2) 0.0527(17) -0.0221(15) -0.0064(13) 0.0027(14)
O2 0.0586(19) 0.0373(19) 0.070(2) 0.0128(16) 0.0102(15) 0.0090(15)
O3 0.0696(19) 0.0424(19) 0.0406(16) 0.0022(14) 0.0139(14) 0.0186(15)
O4 0.067(2) 0.062(2) 0.0343(16) -0.0036(15) 0.0010(15) 0.0094(16)
N1 0.0487(19) 0.036(2) 0.0298(17) 0.0013(15) 0.0067(14) 0.0051(16)
N2 0.0452(19) 0.043(2) 0.0373(19) 0.0027(16) 0.0021(15) 0.0012(16)
N3 0.0385(18) 0.037(2) 0.0361(17) 0.0021(15) 0.0024(14) 0.0016(15)
N4 0.0439(19) 0.034(2) 0.049(2) 0.0047(16) 0.0094(15) 0.0028(15)
C1 0.057(3) 0.040(3) 0.043(2) 0.003(2) 0.017(2) 0.006(2)
C2 0.053(3) 0.043(3) 0.053(3) 0.014(2) 0.016(2) 0.022(2)
C3 0.046(2) 0.053(3) 0.040(2) 0.007(2) 0.0055(19) 0.012(2)
C4 0.042(2) 0.038(2) 0.031(2) 0.0078(18) 0.0072(17) 0.0078(18)
C5 0.034(2) 0.041(2) 0.033(2) 0.0021(18) -0.0028(16) 0.0030(18)
C6 0.043(2) 0.041(3) 0.035(2) -0.0026(18) 0.0003(18) -0.0003(19)
C7 0.036(2) 0.034(2) 0.037(2) -0.0010(18) 0.0005(17) 0.0029(17)
C8 0.035(2) 0.030(2) 0.0276(18) 0.0025(16) 0.0060(15) 0.0003(16)
C9 0.036(2) 0.031(2) 0.0291(18) 0.0076(16) 0.0059(16) 0.0040(17)
C10 0.046(3) 0.058(3) 0.054(3) -0.010(3) 0.006(2) 0.003(2)
C11 0.060(3) 0.050(3) 0.033(2) -0.005(2) 0.0014(19) -0.007(2)
C12 0.079(4) 0.073(4) 0.030(2) 0.002(2) -0.004(2) -0.005(3)
C13 0.060(3) 0.074(4) 0.044(3) 0.015(3) -0.009(2) 0.004(3)
C14 0.043(2) 0.049(3) 0.039(2) 0.015(2) -0.0028(18) 0.0026(19)
C15 0.045(2) 0.048(3) 0.052(3) 0.019(2) 0.004(2) 0.007(2)
C16 0.041(2) 0.035(3) 0.052(3) 0.005(2) 0.0008(19) 0.0049(18)
C17 0.046(2) 0.036(3) 0.037(2) 0.0045(19) 0.0036(17) 0.0024(18)
C18 0.0325(19) 0.035(2) 0.0320(19) 0.0040(17) 0.0039(15) 0.0058(16)
C19 0.035(2) 0.039(3) 0.036(2) 0.0044(18) 0.0033(16) 0.0009(17)
C20 0.074(4) 0.038(3) 0.074(4) -0.001(3) 0.003(3) 0.001(3)
C21 0.036(2) 0.029(2) 0.0259(18) -0.0027(16) 0.0041(15) -0.0017(16)
C22 0.0322(19) 0.030(2) 0.0270(18) -0.0031(16) 0.0012(15) 0.0024(16)
C23 0.040(2) 0.032(2) 0.0268(18) -0.0032(16) 0.0035(16) 0.0072(17)
C24 0.053(3) 0.044(3) 0.041(2) 0.001(2) 0.006(2) -0.001(2)
C25 0.041(2) 0.057(3) 0.045(2) 0.007(2) -0.0046(19) -0.003(2)
C26 0.031(2) 0.056(3) 0.045(2) 0.021(2) -0.0021(18) 0.0027(19)
C27 0.038(2) 0.038(2) 0.037(2) 0.0114(19) 0.0091(17) 0.0057(18)
C28 0.042(2) 0.044(3) 0.046(2) 0.014(2) 0.0109(19) 0.0166(19)
C29 0.051(2) 0.032(2) 0.039(2) 0.0049(18) 0.0114(19) 0.0114(19)
C30 0.038(2) 0.037(2) 0.032(2) 0.0040(18) 0.0029(16) 0.0059(17)
C31 0.034(2) 0.035(2) 0.034(2) 0.0050(17) 0.0055(16) 0.0040(17)
C32 0.042(2) 0.040(2) 0.0271(19) 0.0073(18) 0.0052(16) 0.0029(18)
C33 0.069(3) 0.054(3) 0.060(3) -0.001(3) 0.017(3) 0.014(3)
C34 0.059(3) 0.044(3) 0.057(3) 0.001(2) 0.012(2) 0.010(2)
C35 0.078(3) 0.046(3) 0.070(3) 0.019(3) 0.024(3) 0.022(3)
C36 0.067(3) 0.057(3) 0.055(3) 0.025(3) 0.018(2) 0.022(2)
C37 0.052(2) 0.043(3) 0.043(2) 0.013(2) 0.0084(19) 0.020(2)
C38 0.059(3) 0.060(3) 0.034(2) 0.014(2) 0.0111(19) 0.016(2)
C39 0.048(2) 0.059(3) 0.031(2) -0.002(2) 0.0036(18) 0.012(2)
C40 0.040(2) 0.041(3) 0.040(2) 0.0069(19) 0.0039(17) 0.0070(18)
C41 0.0310(19) 0.038(2) 0.035(2) 0.0050(18) 0.0062(16) 0.0053(16)
C42 0.036(2) 0.040(3) 0.037(2) 0.0083(19) 0.0073(17) 0.0063(17)
C43 0.104(5) 0.063(4) 0.038(3) -0.004(3) 0.006(3) 0.013(3)
C44 0.0335(19) 0.028(2) 0.035(2) -0.0019(16) 0.0022(16) 0.0043(16)
C45 0.038(2) 0.035(2) 0.0261(18) -0.0012(16) 0.0055(15) 0.0042(17)
C46 0.036(2) 0.030(2) 0.033(2) -0.0011(16) 0.0016(16) 0.0050(16)
C47 0.056(3) 0.057(3) 0.043(2) -0.005(2) 0.005(2) 0.013(2)
C48 0.052(3) 0.042(3) 0.055(3) -0.004(2) 0.003(2) 0.005(2)
Cl1 0.0726(8) 0.0540(8) 0.0686(8) -0.0082(6) 0.0109(6) 0.0128(6)
Cl2 0.0622(8) 0.0992(12) 0.0612(8) -0.0048(7) 0.0174(6) 0.0216(7)
Cl3 0.0726(8) 0.0540(8) 0.0949(10) -0.0029(7) 0.0361(7) 0.0003(6)
Cl4 0.0710(9) 0.0989(13) 0.1070(12) -0.0501(10) 0.0354(8) -0.0178(8)

loop_
_atom_type_symbol
_atom_type_description
_atom_type_scat_dispersion_real
_atom_type_scat_dispersion_imag
_atom_type_scat_source
C C 0.0033 0.0016 'International Tables Vol C Tables 4.2.6.8 and 6.1.1.4'
H H 0.0000 0.0000 'International Tables Vol C Tables 4.2.6.8 and 6.1.1.4'
N N 0.0061 0.0033 'International Tables Vol C Tables 4.2.6.8 and 6.1.1.4'
O O 0.0106 0.0060 'International Tables Vol C Tables 4.2.6.8 and 6.1.1.4'
F F 0.0171 0.0103 'International Tables Vol C Tables 4.2.6.8 and 6.1.1.4'
Cl Cl 0.1484 0.1585 'International Tables Vol C Tables 4.2.6.8 and 6.1.1.4'

loop_
_geom_angle_atom_site_label_1
_geom_angle_atom_site_label_2
_geom_angle_atom_site_label_3
_geom_angle
_geom_angle_site_symmetry_1
_geom_angle_site_symmetry_3
C10 O1 C6 120.3(4) . .
C20 O2 C16 115.3(4) . .
C33 O3 C29 117.5(3) . .
C43 O4 C39 118.1(4) . .
C1 N1 C9 118.0(3) . .
C11 N2 C19 117.2(4) . .
C24 N3 C32 116.9(4) . .
C34 N4 C42 116.7(4) . .
N1 C1 C2 123.9(4) . .
C3 C2 C1 118.8(4) . .
C2 C3 C4 119.6(4) . .
C5 C4 C3 121.6(4) . .
C5 C4 C9 120.6(4) . .
C3 C4 C9 117.7(4) . .
C6 C5 C4 118.2(3) . .
C5 C6 C7 122.5(4) . .
C5 C6 O1 125.6(3) . .
C7 C6 O1 111.9(4) . .
C8 C7 C6 121.2(4) . .
C7 C8 C9 118.6(3) . .
C7 C8 C22 119.1(4) . .
C9 C8 C22 122.3(3) . .
N1 C9 C4 121.9(4) . .
N1 C9 C8 119.2(3) . .
C4 C9 C8 118.9(3) . .
F3 C10 F1 108.0(4) . .
F3 C10 O1 107.6(4) . .
F1 C10 O1 113.9(4) . .
F3 C10 F2 108.3(4) . .
F1 C10 F2 107.4(4) . .
O1 C10 F2 111.4(4) . .
N2 C11 C12 124.0(5) . .
C13 C12 C11 119.1(4) . .
C12 C13 C14 119.7(4) . .
C19 C14 C13 117.4(4) . .
C19 C14 C15 119.5(4) . .
C13 C14 C15 123.1(4) . .
C16 C15 C14 118.9(4) . .
C15 C16 C17 123.1(4) . .
C15 C16 O2 120.1(4) . .
C17 C16 O2 116.8(4) . .
C18 C17 C16 119.9(4) . .
C17 C18 C19 118.9(3) . .
C17 C18 C23 121.0(3) . .
C19 C18 C23 119.9(3) . .
N2 C19 C14 122.7(4) . .
N2 C19 C18 117.6(3) . .
C14 C19 C18 119.7(4) . .
F5 C20 F6 107.3(5) . .
F5 C20 F4 108.6(4) . .
F6 C20 F4 108.7(4) . .
F5 C20 O2 112.0(4) . .
F6 C20 O2 112.6(4) . .
F4 C20 O2 107.6(5) . .
C22 C21 C23 121.9(3) . 2_666
C21 C22 C23 119.3(3) . .
C21 C22 C8 117.9(3) . .
C23 C22 C8 122.8(3) . .
C21 C23 C22 118.8(3) 2_666 .
C21 C23 C18 117.4(3) 2_666 .
C22 C23 C18 123.7(3) . .
N3 C24 C25 124.3(4) . .
C26 C25 C24 119.4(4) . .
C25 C26 C27 119.6(4) . .
C32 C27 C28 121.0(3) . .
C32 C27 C26 116.6(4) . .
C28 C27 C26 122.4(4) . .
C29 C28 C27 117.9(4) . .
C28 C29 C30 123.1(4) . .
C28 C29 O3 119.7(4) . .
C30 C29 O3 117.1(3) . .
C31 C30 C29 120.6(3) . .
C30 C31 C32 118.5(4) . .
C30 C31 C44 120.5(3) . .
C32 C31 C44 120.9(4) . .
N3 C32 C27 123.2(3) . .
N3 C32 C31 117.9(4) . .
C27 C32 C31 118.8(4) . .
F7 C33 O3 109.0(4) . .
F7 C33 F9 108.0(4) . .
O3 C33 F9 112.5(4) . .
F7 C33 F8 108.0(4) . .
O3 C33 F8 113.0(4) . .
F9 C33 F8 106.1(4) . .
N4 C34 C35 125.2(5) . .
C36 C35 C34 119.1(5) . .
C35 C36 C37 118.3(4) . .
C38 C37 C42 120.4(4) . .
C38 C37 C36 121.8(4) . .
C42 C37 C36 117.8(4) . .
C39 C38 C37 118.9(4) . .
C38 C39 C40 122.2(4) . .
C38 C39 O4 122.8(4) . .
C40 C39 O4 114.9(4) . .
C41 C40 C39 120.7(4) . .
C40 C41 C42 118.4(3) . .
C40 C41 C46 120.7(4) . .
C42 C41 C46 120.7(3) . .
N4 C42 C37 122.8(4) . .
N4 C42 C41 117.9(3) . .
C37 C42 C41 119.3(4) . .
F11 C43 F12 108.1(4) . .
F11 C43 O4 116.0(5) . .
F12 C43 O4 107.6(5) . .
F11 C43 F10 106.1(5) . .
F12 C43 F10 108.0(5) . .
O4 C43 F10 110.8(4) . .
C45 C44 C46 118.5(3) . 2_755
C45 C44 C31 117.6(3) . .
C46 C44 C31 123.9(3) 2_755 .
C46 C45 C44 122.6(3) . .
C45 C46 C44 118.9(3) . 2_755
C45 C46 C41 117.6(3) . .
C44 C46 C41 123.5(3) 2_755 .
Cl2 C47 Cl1 111.3(2) . .
Cl4 C48 Cl3 110.4(2) . .

loop_
_geom_bond_atom_site_label_1
_geom_bond_atom_site_label_2
_geom_bond_distance
_geom_bond_site_symmetry_2
F1 C10 1.324(5) .
F2 C10 1.350(6) .
F3 C10 1.320(5) .
F4 C20 1.316(6) .
F5 C20 1.296(6) .
F6 C20 1.301(6) .
F7 C33 1.315(5) .
F8 C33 1.333(6) .
F9 C33 1.325(6) .
F10 C43 1.360(6) .
F11 C43 1.283(6) .
F12 C43 1.320(6) .
O1 C10 1.328(5) .
O1 C6 1.429(5) .
O2 C20 1.350(6) .
O2 C16 1.418(5) .
O3 C33 1.322(6) .
O3 C29 1.420(5) .
O4 C43 1.338(6) .
O4 C39 1.436(5) .
N1 C1 1.321(6) .
N1 C9 1.366(5) .
N2 C11 1.320(5) .
N2 C19 1.368(5) .
N3 C24 1.331(5) .
N3 C32 1.366(5) .
N4 C34 1.314(6) .
N4 C42 1.376(5) .
C1 C2 1.414(6) .
C2 C3 1.358(6) .
C3 C4 1.417(6) .
C4 C5 1.412(6) .
C4 C9 1.425(5) .
C5 C6 1.356(6) .
C6 C7 1.395(5) .
C7 C8 1.372(5) .
C8 C9 1.428(6) .
C8 C22 1.508(5) .
C11 C12 1.410(7) .
C12 C13 1.348(7) .
C13 C14 1.415(6) .
C14 C19 1.414(6) .
C14 C15 1.417(6) .
C15 C16 1.348(6) .
C16 C17 1.404(6) .
C17 C18 1.372(6) .
C18 C19 1.436(5) .
C18 C23 1.490(5) .
C21 C22 1.390(5) .
C21 C23 1.396(5) 2_666
C22 C23 1.401(5) .
C23 C21 1.396(5) 2_666
C24 C25 1.394(6) .
C25 C26 1.344(6) .
C26 C27 1.439(5) .
C27 C32 1.408(6) .
C27 C28 1.413(6) .
C28 C29 1.354(5) .
C29 C30 1.399(6) .
C30 C31 1.366(5) .
C31 C32 1.448(5) .
C31 C44 1.493(5) .
C34 C35 1.388(6) .
C35 C36 1.380(7) .
C36 C37 1.424(6) .
C37 C38 1.402(6) .
C37 C42 1.410(5) .
C38 C39 1.346(6) .
C39 C40 1.402(6) .
C40 C41 1.369(5) .
C41 C42 1.430(6) .
C41 C46 1.501(5) .
C44 C45 1.396(5) .
C44 C46 1.397(5) 2_755
C45 C46 1.395(5) .
C46 C44 1.397(5) 2_755
C47 Cl2 1.753(4) .
C47 Cl1 1.770(5) .
C48 Cl4 1.762(5) .
C48 Cl3 1.763(4) .
